data_4069198
loop_
_publ_author_name
'Li, Ling'
'Brennessel, William W.'
'Jones, William D.'

_publ_section_title
;
 C&#x2212;H Activation of Phenyl Imines and 2-Phenylpyridines with
 [Cp*MCl2]2(M = Ir, Rh): Regioselectivity, Kinetics, and Mechanism
;
_journal_issue 12
_journal_name_full Organometallics
_journal_page_first 3492
_journal_paper_doi 10.1021/om9000742
_journal_volume 28
_journal_year 2009
_chemical_formula_moiety 'C24 H24 Cl F3 Ir N'
_chemical_formula_sum 'C24 H24 Cl F3 Ir N'
_chemical_formula_weight 611.09
_chemical_name_common jonll38
_chemical_name_systematic
;
  ?
;
_space_group_IT_number 2
_symmetry_cell_setting triclinic
_symmetry_space_group_name_Hall '-P 1'
_symmetry_space_group_name_H-M 'P -1'
_atom_sites_solution_hydrogens geom
_atom_sites_solution_primary direct
_atom_sites_solution_secondary difmap
_audit_creation_method SHELXL-97
_cell_angle_alpha 79.906(2)
_cell_angle_beta 86.436(2)
_cell_angle_gamma 68.402(2)
_cell_formula_units_Z 2
_cell_length_a 8.0276(14)
_cell_length_b 8.6736(15)
_cell_length_c 17.659(3)
_cell_measurement_reflns_used 9988
_cell_measurement_temperature 100.0(1)
_cell_measurement_theta_max 32.55
_cell_measurement_theta_min 2.67
_cell_volume 1125.5(3)
_computing_cell_refinement 'SAINT (Bruker, 2006)'
_computing_data_collection 'APEX2 (Bruker, 2006)'
_computing_data_reduction 'SAINT (Bruker, 2006)'
_computing_molecular_graphics 'SHELXTL (Bruker, 2000)'
_computing_publication_material 'SHELXTL (Bruker, 2000)'
_computing_structure_refinement 'SHELXL-97 (Sheldrick, 1997)'
_computing_structure_solution 'SIR97 (Altomare et al., 1999)'
_diffrn_ambient_temperature 100.0(1)
_diffrn_measured_fraction_theta_full 0.987
_diffrn_measured_fraction_theta_max 0.987
_diffrn_measurement_device_type 'Bruker SMART APEX II CCD Platform'
_diffrn_measurement_method 'area detector, \w scans per \f'
_diffrn_radiation_monochromator graphite
_diffrn_radiation_source 'fine-focus sealed tube'
_diffrn_radiation_type MoK\a
_diffrn_radiation_wavelength 0.71073
_diffrn_reflns_av_R_equivalents 0.0259
_diffrn_reflns_av_sigmaI/netI 0.0298
_diffrn_reflns_limit_h_max 11
_diffrn_reflns_limit_h_min -11
_diffrn_reflns_limit_k_max 12
_diffrn_reflns_limit_k_min -12
_diffrn_reflns_limit_l_max 26
_diffrn_reflns_limit_l_min -26
_diffrn_reflns_number 19683
_diffrn_reflns_theta_full 32.03
_diffrn_reflns_theta_max 32.03
_diffrn_reflns_theta_min 2.34
_exptl_absorpt_coefficient_mu 6.085
_exptl_absorpt_correction_T_max 0.6916
_exptl_absorpt_correction_T_min 0.1662
_exptl_absorpt_correction_type multi-scan
_exptl_absorpt_process_details 'SADABS (Sheldrick, 2007)'
_exptl_crystal_colour red
_exptl_crystal_density_diffrn 1.803
_exptl_crystal_density_method 'not measured'
_exptl_crystal_description plate
_exptl_crystal_F_000 592
_exptl_crystal_size_max 0.32
_exptl_crystal_size_mid 0.30
_exptl_crystal_size_min 0.06
_refine_diff_density_max 2.544
_refine_diff_density_min -1.641
_refine_diff_density_rms 0.125
_refine_ls_extinction_method none
_refine_ls_goodness_of_fit_ref 1.048
_refine_ls_hydrogen_treatment constr
_refine_ls_matrix_type full
_refine_ls_number_parameters 276
_refine_ls_number_reflns 7721
_refine_ls_number_restraints 0
_refine_ls_restrained_S_all 1.048
_refine_ls_R_factor_all 0.0248
_refine_ls_R_factor_gt 0.0223
_refine_ls_shift/su_max 0.003
_refine_ls_shift/su_mean 0.000
_refine_ls_structure_factor_coef Fsqd
_refine_ls_weighting_details 'calc w=1/[\s^2^(Fo^2^)+(0.0264P)^2^+0.9862P] where P=(Fo^2^+2Fc^2^)/3'
_refine_ls_weighting_scheme calc
_refine_ls_wR_factor_gt 0.0534
_refine_ls_wR_factor_ref 0.0543
_reflns_number_gt 7247
_reflns_number_total 7721
_reflns_threshold_expression >2sigma(I)
_cod_data_source_file om9000742_si_002.cif
_cod_data_source_block jonll38_2g
_cod_original_sg_symbol_H-M P-1
_cod_database_code 4069198

loop_
_symmetry_equiv_pos_as_xyz
'x, y, z'
'-x, -y, -z'

loop_
_atom_site_label
_atom_site_type_symbol
_atom_site_fract_x
_atom_site_fract_y
_atom_site_fract_z
_atom_site_U_iso_or_equiv
_atom_site_adp_type
_atom_site_occupancy
_atom_site_symmetry_multiplicity
_atom_site_calc_flag
_atom_site_refinement_flags
Ir1 Ir 0.935039(11) 0.905888(10) 0.717457(5) 0.01412(3) Uani 1 1 d .
Cl1 Cl 1.17375(7) 0.95620(7) 0.64157(3) 0.01841(10) Uani 1 1 d .
N1 N 0.8717(3) 1.1482(2) 0.74198(11) 0.0152(3) Uani 1 1 d .
C1 C 1.0857(3) 0.8612(3) 0.81241(13) 0.0163(4) Uani 1 1 d .
C2 C 1.2074(3) 0.7077(3) 0.84922(14) 0.0199(4) Uani 1 1 d .
H2A H 1.2291 0.6086 0.8281 0.024 Uiso 1 1 calc R
C3 C 1.2969(3) 0.6972(3) 0.91565(15) 0.0216(4) Uani 1 1 d .
H3A H 1.3773 0.5913 0.9397 0.026 Uiso 1 1 calc R
C4 C 1.2700(3) 0.8414(3) 0.94767(13) 0.0185(4) Uani 1 1 d .
C5 C 1.1545(3) 0.9964(3) 0.91236(14) 0.0182(4) Uani 1 1 d .
H5A H 1.1363 1.0951 0.9333 0.022 Uiso 1 1 calc R
C6 C 1.0652(3) 1.0052(3) 0.84538(13) 0.0161(4) Uani 1 1 d .
C7 C 0.9468(3) 1.1603(3) 0.80245(13) 0.0163(4) Uani 1 1 d .
H7A H 0.9249 1.2658 0.8177 0.020 Uiso 1 1 calc R
C8 C 0.7564(3) 1.2989(3) 0.69570(13) 0.0153(4) Uani 1 1 d .
C9 C 0.6213(3) 1.4203(3) 0.72995(14) 0.0185(4) Uani 1 1 d .
H9A H 0.6015 1.4019 0.7838 0.022 Uiso 1 1 calc R
C10 C 0.5158(3) 1.5688(3) 0.68423(15) 0.0213(4) Uani 1 1 d .
H10A H 0.4249 1.6527 0.7072 0.026 Uiso 1 1 calc R
C11 C 0.5431(3) 1.5946(3) 0.60532(15) 0.0215(4) Uani 1 1 d .
H11A H 0.4704 1.6956 0.5743 0.026 Uiso 1 1 calc R
C12 C 0.6778(3) 1.4716(3) 0.57156(14) 0.0226(5) Uani 1 1 d .
H12A H 0.6978 1.4899 0.5177 0.027 Uiso 1 1 calc R
C13 C 0.7826(3) 1.3224(3) 0.61658(14) 0.0191(4) Uani 1 1 d .
H13A H 0.8715 1.2373 0.5934 0.023 Uiso 1 1 calc R
C14 C 0.6740(3) 0.8869(3) 0.72784(14) 0.0191(4) Uani 1 1 d .
C15 C 0.8083(3) 0.7291(3) 0.76029(14) 0.0195(4) Uani 1 1 d .
C16 C 0.9301(3) 0.6677(3) 0.69903(14) 0.0202(4) Uani 1 1 d .
C17 C 0.8608(3) 0.7851(3) 0.62893(14) 0.0196(4) Uani 1 1 d .
C18 C 0.7044(3) 0.9178(3) 0.64552(14) 0.0193(4) Uani 1 1 d .
C19 C 0.5161(3) 0.9912(4) 0.76998(16) 0.0248(5) Uani 1 1 d .
H19A H 0.4139 0.9575 0.7650 0.037 Uiso 1 1 calc R
H19B H 0.4847 1.1102 0.7479 0.037 Uiso 1 1 calc R
H19C H 0.5466 0.9740 0.8245 0.037 Uiso 1 1 calc R
C20 C 0.8129(4) 0.6423(3) 0.84193(15) 0.0247(5) Uani 1 1 d .
H20A H 0.7361 0.5757 0.8469 0.037 Uiso 1 1 calc R
H20B H 0.7695 0.7265 0.8761 0.037 Uiso 1 1 calc R
H20C H 0.9361 0.5682 0.8560 0.037 Uiso 1 1 calc R
C21 C 1.0829(4) 0.5017(3) 0.70241(16) 0.0247(5) Uani 1 1 d .
H21A H 1.0450 0.4240 0.6802 0.037 Uiso 1 1 calc R
H21B H 1.1190 0.4547 0.7561 0.037 Uiso 1 1 calc R
H21C H 1.1845 0.5183 0.6731 0.037 Uiso 1 1 calc R
C22 C 0.9466(4) 0.7647(4) 0.55186(15) 0.0273(5) Uani 1 1 d .
H22A H 0.9244 0.6746 0.5326 0.041 Uiso 1 1 calc R
H22B H 1.0760 0.7359 0.5566 0.041 Uiso 1 1 calc R
H22C H 0.8958 0.8701 0.5159 0.041 Uiso 1 1 calc R
C23 C 0.5828(4) 1.0588(4) 0.58944(16) 0.0262(5) Uani 1 1 d .
H23A H 0.4788 1.0325 0.5788 0.039 Uiso 1 1 calc R
H23B H 0.6477 1.0734 0.5415 0.039 Uiso 1 1 calc R
H23C H 0.5425 1.1629 0.6113 0.039 Uiso 1 1 calc R
C24 C 1.3670(4) 0.8222(3) 1.01995(14) 0.0223(5) Uani 1 1 d .
F1 F 1.3400(3) 0.7045(2) 1.07544(9) 0.0321(4) Uani 1 1 d .
F2 F 1.5464(2) 0.7681(3) 1.01066(11) 0.0381(4) Uani 1 1 d .
F3 F 1.3194(3) 0.9628(2) 1.05000(10) 0.0369(4) Uani 1 1 d .

loop_
_atom_site_aniso_label
_atom_site_aniso_U_11
_atom_site_aniso_U_22
_atom_site_aniso_U_33
_atom_site_aniso_U_23
_atom_site_aniso_U_13
_atom_site_aniso_U_12
Ir1 0.01545(4) 0.01434(4) 0.01376(4) -0.00173(3) -0.00033(3) -0.00699(3)
Cl1 0.0153(2) 0.0182(2) 0.0205(2) -0.00143(19) 0.00184(18) -0.00579(18)
N1 0.0147(8) 0.0155(8) 0.0155(8) -0.0021(6) -0.0003(6) -0.0058(7)
C1 0.0183(10) 0.0160(9) 0.0160(10) -0.0019(7) 0.0006(8) -0.0081(8)
C2 0.0229(11) 0.0153(10) 0.0217(11) -0.0013(8) -0.0027(9) -0.0074(8)
C3 0.0235(11) 0.0179(10) 0.0209(11) 0.0012(8) -0.0048(9) -0.0058(9)
C4 0.0197(10) 0.0202(10) 0.0140(10) 0.0010(8) -0.0024(8) -0.0069(8)
C5 0.0205(10) 0.0175(10) 0.0176(10) -0.0018(8) -0.0017(8) -0.0080(8)
C6 0.0169(10) 0.0156(9) 0.0157(10) -0.0013(7) 0.0000(7) -0.0063(8)
C7 0.0185(10) 0.0159(9) 0.0156(10) -0.0018(7) 0.0002(8) -0.0078(8)
C8 0.0153(9) 0.0139(9) 0.0165(10) -0.0016(7) -0.0020(7) -0.0053(7)
C9 0.0175(10) 0.0181(10) 0.0187(10) -0.0035(8) -0.0003(8) -0.0049(8)
C10 0.0196(11) 0.0194(10) 0.0225(11) -0.0042(9) -0.0014(8) -0.0037(8)
C11 0.0215(11) 0.0168(10) 0.0241(12) -0.0003(9) -0.0046(9) -0.0053(8)
C12 0.0227(11) 0.0246(11) 0.0148(10) -0.0013(8) -0.0006(8) -0.0030(9)
C13 0.0187(10) 0.0185(10) 0.0186(10) -0.0029(8) -0.0003(8) -0.0048(8)
C14 0.0182(10) 0.0247(11) 0.0190(10) -0.0053(8) 0.0014(8) -0.0124(9)
C15 0.0252(11) 0.0208(10) 0.0181(10) -0.0028(8) 0.0013(8) -0.0154(9)
C16 0.0254(11) 0.0183(10) 0.0205(11) -0.0047(8) 0.0009(9) -0.0118(9)
C17 0.0241(11) 0.0224(11) 0.0172(10) -0.0058(8) 0.0012(8) -0.0134(9)
C18 0.0220(11) 0.0226(11) 0.0178(10) -0.0034(8) -0.0023(8) -0.0130(9)
C19 0.0197(11) 0.0327(13) 0.0258(12) -0.0095(10) 0.0027(9) -0.0122(10)
C20 0.0336(13) 0.0278(12) 0.0186(11) 0.0000(9) 0.0029(9) -0.0201(11)
C21 0.0284(13) 0.0198(11) 0.0294(13) -0.0066(9) 0.0019(10) -0.0118(10)
C22 0.0366(14) 0.0335(14) 0.0180(11) -0.0095(10) 0.0056(10) -0.0186(12)
C23 0.0240(12) 0.0314(13) 0.0245(12) 0.0006(10) -0.0077(10) -0.0127(10)
C24 0.0248(12) 0.0232(11) 0.0179(11) -0.0002(9) -0.0032(9) -0.0084(9)
F1 0.0432(10) 0.0349(9) 0.0166(7) 0.0069(6) -0.0051(7) -0.0167(8)
F2 0.0226(8) 0.0622(13) 0.0286(9) -0.0041(8) -0.0060(7) -0.0150(8)
F3 0.0534(11) 0.0282(9) 0.0283(9) -0.0059(7) -0.0176(8) -0.0105(8)

loop_
_atom_type_symbol
_atom_type_description
_atom_type_scat_dispersion_real
_atom_type_scat_dispersion_imag
_atom_type_scat_source
C C 0.0033 0.0016 'International Tables Vol C Tables 4.2.6.8 and 6.1.1.4'
H H 0.0000 0.0000 'International Tables Vol C Tables 4.2.6.8 and 6.1.1.4'
N N 0.0061 0.0033 'International Tables Vol C Tables 4.2.6.8 and 6.1.1.4'
F F 0.0171 0.0103 'International Tables Vol C Tables 4.2.6.8 and 6.1.1.4'
Cl Cl 0.1484 0.1585 'International Tables Vol C Tables 4.2.6.8 and 6.1.1.4'
Ir Ir -1.4442 7.9887 'International Tables Vol C Tables 4.2.6.8 and 6.1.1.4'

loop_
_geom_angle_atom_site_label_1
_geom_angle_atom_site_label_2
_geom_angle_atom_site_label_3
_geom_angle
C1 Ir1 N1 78.12(8)
C1 Ir1 C15 96.02(9)
N1 Ir1 C15 128.10(9)
C1 Ir1 C14 120.29(9)
N1 Ir1 C14 100.22(8)
C15 Ir1 C14 39.17(10)
C1 Ir1 C16 107.54(9)
N1 Ir1 C16 165.50(9)
C15 Ir1 C16 39.28(9)
C14 Ir1 C16 65.33(9)
C1 Ir1 C17 144.36(9)
N1 Ir1 C17 137.53(8)
C15 Ir1 C17 64.01(9)
C14 Ir1 C17 63.14(9)
C16 Ir1 C17 38.37(9)
C1 Ir1 C18 158.17(9)
N1 Ir1 C18 106.05(8)
C15 Ir1 C18 64.23(9)
C14 Ir1 C18 38.22(9)
C16 Ir1 C18 63.72(9)
C17 Ir1 C18 36.44(9)
C1 Ir1 Cl1 88.35(7)
N1 Ir1 Cl1 85.46(5)
C15 Ir1 Cl1 146.37(7)
C14 Ir1 Cl1 151.36(7)
C16 Ir1 Cl1 107.75(7)
C17 Ir1 Cl1 93.72(6)
C18 Ir1 Cl1 113.18(6)
C7 N1 C8 118.98(19)
C7 N1 Ir1 116.46(16)
C8 N1 Ir1 124.54(15)
C2 C1 C6 116.2(2)
C2 C1 Ir1 128.57(17)
C6 C1 Ir1 115.23(16)
C3 C2 C1 121.6(2)
C3 C2 H2A 119.2
C1 C2 H2A 119.2
C2 C3 C4 120.7(2)
C2 C3 H3A 119.7
C4 C3 H3A 119.7
C5 C4 C3 119.9(2)
C5 C4 C24 121.7(2)
C3 C4 C24 118.3(2)
C4 C5 C6 118.8(2)
C4 C5 H5A 120.6
C6 C5 H5A 120.6
C5 C6 C1 122.8(2)
C5 C6 C7 123.5(2)
C1 C6 C7 113.6(2)
N1 C7 C6 116.5(2)
N1 C7 H7A 121.8
C6 C7 H7A 121.8
C13 C8 C9 120.7(2)
C13 C8 N1 118.9(2)
C9 C8 N1 120.3(2)
C10 C9 C8 119.3(2)
C10 C9 H9A 120.3
C8 C9 H9A 120.3
C11 C10 C9 120.3(2)
C11 C10 H10A 119.8
C9 C10 H10A 119.8
C10 C11 C12 119.8(2)
C10 C11 H11A 120.1
C12 C11 H11A 120.1
C13 C12 C11 120.2(2)
C13 C12 H12A 119.9
C11 C12 H12A 119.9
C8 C13 C12 119.5(2)
C8 C13 H13A 120.2
C12 C13 H13A 120.2
C15 C14 C18 108.6(2)
C15 C14 C19 125.7(2)
C18 C14 C19 125.3(2)
C15 C14 Ir1 70.04(13)
C18 C14 Ir1 75.18(13)
C19 C14 Ir1 126.35(17)
C14 C15 C16 107.5(2)
C14 C15 C20 125.4(2)
C16 C15 C20 127.0(2)
C14 C15 Ir1 70.80(13)
C16 C15 Ir1 70.94(13)
C20 C15 Ir1 125.96(17)
C15 C16 C17 107.0(2)
C15 C16 C21 127.7(2)
C17 C16 C21 124.7(2)
C15 C16 Ir1 69.77(13)
C17 C16 Ir1 73.98(14)
C21 C16 Ir1 128.65(18)
C18 C17 C16 109.7(2)
C18 C17 C22 126.6(2)
C16 C17 C22 123.7(2)
C18 C17 Ir1 72.72(13)
C16 C17 Ir1 67.64(13)
C22 C17 Ir1 125.61(17)
C17 C18 C14 107.1(2)
C17 C18 C23 127.4(2)
C14 C18 C23 125.3(2)
C17 C18 Ir1 70.84(14)
C14 C18 Ir1 66.61(13)
C23 C18 Ir1 130.75(17)
C14 C19 H19A 109.5
C14 C19 H19B 109.5
H19A C19 H19B 109.5
C14 C19 H19C 109.5
H19A C19 H19C 109.5
H19B C19 H19C 109.5
C15 C20 H20A 109.5
C15 C20 H20B 109.5
H20A C20 H20B 109.5
C15 C20 H20C 109.5
H20A C20 H20C 109.5
H20B C20 H20C 109.5
C16 C21 H21A 109.5
C16 C21 H21B 109.5
H21A C21 H21B 109.5
C16 C21 H21C 109.5
H21A C21 H21C 109.5
H21B C21 H21C 109.5
C17 C22 H22A 109.5
C17 C22 H22B 109.5
H22A C22 H22B 109.5
C17 C22 H22C 109.5
H22A C22 H22C 109.5
H22B C22 H22C 109.5
C18 C23 H23A 109.5
C18 C23 H23B 109.5
H23A C23 H23B 109.5
C18 C23 H23C 109.5
H23A C23 H23C 109.5
H23B C23 H23C 109.5
F3 C24 F2 107.0(2)
F3 C24 F1 106.5(2)
F2 C24 F1 104.5(2)
F3 C24 C4 113.9(2)
F2 C24 C4 112.7(2)
F1 C24 C4 111.7(2)

loop_
_geom_bond_atom_site_label_1
_geom_bond_atom_site_label_2
_geom_bond_distance
Ir1 C1 2.026(2)
Ir1 N1 2.0902(19)
Ir1 C15 2.146(2)
Ir1 C14 2.156(2)
Ir1 C16 2.162(2)
Ir1 C17 2.247(2)
Ir1 C18 2.271(2)
Ir1 Cl1 2.3979(6)
N1 C7 1.296(3)
N1 C8 1.436(3)
C1 C2 1.403(3)
C1 C6 1.421(3)
C2 C3 1.386(3)
C2 H2A 0.9500
C3 C4 1.401(3)
C3 H3A 0.9500
C4 C5 1.385(3)
C4 C24 1.489(3)
C5 C6 1.397(3)
C5 H5A 0.9500
C6 C7 1.442(3)
C7 H7A 0.9500
C8 C13 1.390(3)
C8 C9 1.397(3)
C9 C10 1.395(3)
C9 H9A 0.9500
C10 C11 1.389(4)
C10 H10A 0.9500
C11 C12 1.399(3)
C11 H11A 0.9500
C12 C13 1.391(3)
C12 H12A 0.9500
C13 H13A 0.9500
C14 C15 1.442(4)
C14 C18 1.453(3)
C14 C19 1.501(3)
C15 C16 1.448(3)
C15 C20 1.501(3)
C16 C17 1.451(4)
C16 C21 1.503(4)
C17 C18 1.413(3)
C17 C22 1.496(3)
C18 C23 1.498(4)
C19 H19A 0.9800
C19 H19B 0.9800
C19 H19C 0.9800
C20 H20A 0.9800
C20 H20B 0.9800
C20 H20C 0.9800
C21 H21A 0.9800
C21 H21B 0.9800
C21 H21C 0.9800
C22 H22A 0.9800
C22 H22B 0.9800
C22 H22C 0.9800
C23 H23A 0.9800
C23 H23B 0.9800
C23 H23C 0.9800
C24 F3 1.332(3)
C24 F2 1.349(3)
C24 F1 1.354(3)

loop_
_geom_torsion_atom_site_label_1
_geom_torsion_atom_site_label_2
_geom_torsion_atom_site_label_3
_geom_torsion_atom_site_label_4
_geom_torsion
C1 Ir1 N1 C7 -1.45(17)
C15 Ir1 N1 C7 86.90(19)
C14 Ir1 N1 C7 117.61(17)
C16 Ir1 N1 C7 113.2(3)
C17 Ir1 N1 C7 178.72(16)
C18 Ir1 N1 C7 156.46(17)
Cl1 Ir1 N1 C7 -90.71(16)
C1 Ir1 N1 C8 176.81(19)
C15 Ir1 N1 C8 -94.83(19)
C14 Ir1 N1 C8 -64.12(18)
C16 Ir1 N1 C8 -68.6(4)
C17 Ir1 N1 C8 -3.0(2)
C18 Ir1 N1 C8 -25.28(19)
Cl1 Ir1 N1 C8 87.55(17)
N1 Ir1 C1 C2 -177.1(2)
C15 Ir1 C1 C2 55.2(2)
C14 Ir1 C1 C2 87.9(2)
C16 Ir1 C1 C2 16.7(2)
C17 Ir1 C1 C2 2.7(3)
C18 Ir1 C1 C2 79.4(3)
Cl1 Ir1 C1 C2 -91.4(2)
N1 Ir1 C1 C6 2.49(16)
C15 Ir1 C1 C6 -125.23(18)
C14 Ir1 C1 C6 -92.50(18)
C16 Ir1 C1 C6 -163.70(17)
C17 Ir1 C1 C6 -177.71(15)
C18 Ir1 C1 C6 -101.1(3)
Cl1 Ir1 C1 C6 88.20(17)
C6 C1 C2 C3 2.4(3)
Ir1 C1 C2 C3 -178.02(19)
C1 C2 C3 C4 -0.9(4)
C2 C3 C4 C5 -0.7(4)
C2 C3 C4 C24 178.8(2)
C3 C4 C5 C6 0.7(4)
C24 C4 C5 C6 -178.9(2)
C4 C5 C6 C1 1.0(4)
C4 C5 C6 C7 -177.8(2)
C2 C1 C6 C5 -2.5(3)
Ir1 C1 C6 C5 177.91(18)
C2 C1 C6 C7 176.4(2)
Ir1 C1 C6 C7 -3.2(3)
C8 N1 C7 C6 -178.25(19)
Ir1 N1 C7 C6 0.1(3)
C5 C6 C7 N1 -179.1(2)
C1 C6 C7 N1 2.0(3)
C7 N1 C8 C13 130.3(2)
Ir1 N1 C8 C13 -47.9(3)
C7 N1 C8 C9 -49.0(3)
Ir1 N1 C8 C9 132.74(19)
C13 C8 C9 C10 -2.0(4)
N1 C8 C9 C10 177.3(2)
C8 C9 C10 C11 0.9(4)
C9 C10 C11 C12 -0.4(4)
C10 C11 C12 C13 1.0(4)
C9 C8 C13 C12 2.6(4)
N1 C8 C13 C12 -176.8(2)
C11 C12 C13 C8 -2.1(4)
C1 Ir1 C14 C15 -58.36(16)
N1 Ir1 C14 C15 -140.48(13)
C16 Ir1 C14 C15 38.29(14)
C17 Ir1 C14 C15 81.03(15)
C18 Ir1 C14 C15 116.5(2)
Cl1 Ir1 C14 C15 120.18(15)
C1 Ir1 C14 C18 -174.87(13)
N1 Ir1 C14 C18 103.01(14)
C15 Ir1 C14 C18 -116.5(2)
C16 Ir1 C14 C18 -78.22(15)
C17 Ir1 C14 C18 -35.48(14)
Cl1 Ir1 C14 C18 3.7(2)
C1 Ir1 C14 C19 61.9(2)
N1 Ir1 C14 C19 -20.2(2)
C15 Ir1 C14 C19 120.3(3)
C16 Ir1 C14 C19 158.6(3)
C17 Ir1 C14 C19 -158.7(3)
C18 Ir1 C14 C19 -123.2(3)
Cl1 Ir1 C14 C19 -119.5(2)
C18 C14 C15 C16 4.0(3)
C19 C14 C15 C16 177.2(2)
Ir1 C14 C15 C16 -61.82(16)
C18 C14 C15 C20 -173.1(2)
C19 C14 C15 C20 0.0(4)
Ir1 C14 C15 C20 121.0(2)
C18 C14 C15 Ir1 65.86(16)
C19 C14 C15 Ir1 -121.0(2)
C1 Ir1 C15 C14 132.34(14)
N1 Ir1 C15 C14 52.73(17)
C16 Ir1 C15 C14 -117.2(2)
C17 Ir1 C15 C14 -78.61(15)
C18 Ir1 C15 C14 -37.93(13)
Cl1 Ir1 C15 C14 -131.56(13)
C1 Ir1 C15 C16 -110.47(15)
N1 Ir1 C15 C16 169.93(13)
C14 Ir1 C15 C16 117.2(2)
C17 Ir1 C15 C16 38.59(14)
C18 Ir1 C15 C16 79.27(15)
Cl1 Ir1 C15 C16 -14.4(2)
C1 Ir1 C15 C20 11.9(2)
N1 Ir1 C15 C20 -67.7(3)
C14 Ir1 C15 C20 -120.4(3)
C16 Ir1 C15 C20 122.4(3)
C17 Ir1 C15 C20 161.0(3)
C18 Ir1 C15 C20 -158.3(3)
Cl1 Ir1 C15 C20 108.0(2)
C14 C15 C16 C17 -3.5(3)
C20 C15 C16 C17 173.7(2)
Ir1 C15 C16 C17 -65.18(16)
C14 C15 C16 C21 -174.5(2)
C20 C15 C16 C21 2.6(4)
Ir1 C15 C16 C21 123.8(3)
C14 C15 C16 Ir1 61.72(16)
C20 C15 C16 Ir1 -121.2(2)
C1 Ir1 C16 C15 77.73(16)
N1 Ir1 C16 C15 -33.3(4)
C14 Ir1 C16 C15 -38.18(14)
C17 Ir1 C16 C15 -115.4(2)
C18 Ir1 C16 C15 -80.67(15)
Cl1 Ir1 C16 C15 171.70(13)
C1 Ir1 C16 C17 -166.86(14)
N1 Ir1 C16 C17 82.1(4)
C15 Ir1 C16 C17 115.4(2)
C14 Ir1 C16 C17 77.23(15)
C18 Ir1 C16 C17 34.74(14)
Cl1 Ir1 C16 C17 -72.88(14)
C1 Ir1 C16 C21 -45.0(2)
N1 Ir1 C16 C21 -156.0(3)
C15 Ir1 C16 C21 -122.7(3)
C14 Ir1 C16 C21 -160.9(3)
C17 Ir1 C16 C21 121.9(3)
C18 Ir1 C16 C21 156.7(3)
Cl1 Ir1 C16 C21 49.0(2)
C15 C16 C17 C18 1.6(3)
C21 C16 C17 C18 173.0(2)
Ir1 C16 C17 C18 -60.76(17)
C15 C16 C17 C22 -178.8(2)
C21 C16 C17 C22 -7.4(4)
Ir1 C16 C17 C22 118.8(2)
C15 C16 C17 Ir1 62.38(16)
C21 C16 C17 Ir1 -126.3(2)
C1 Ir1 C17 C18 142.48(17)
N1 Ir1 C17 C18 -37.81(19)
C15 Ir1 C17 C18 81.14(15)
C14 Ir1 C17 C18 37.19(14)
C16 Ir1 C17 C18 120.7(2)
Cl1 Ir1 C17 C18 -125.16(13)
C1 Ir1 C17 C16 21.8(2)
N1 Ir1 C17 C16 -158.46(14)
C15 Ir1 C17 C16 -39.51(14)
C14 Ir1 C17 C16 -83.46(15)
C18 Ir1 C17 C16 -120.7(2)
Cl1 Ir1 C17 C16 114.19(13)
C1 Ir1 C17 C22 -94.5(3)
N1 Ir1 C17 C22 85.2(3)
C15 Ir1 C17 C22 -155.9(3)
C14 Ir1 C17 C22 160.2(3)
C16 Ir1 C17 C22 -116.4(3)
C18 Ir1 C17 C22 123.0(3)
Cl1 Ir1 C17 C22 -2.2(2)
C16 C17 C18 C14 0.9(3)
C22 C17 C18 C14 -178.7(2)
Ir1 C17 C18 C14 -56.84(16)
C16 C17 C18 C23 -175.1(2)
C22 C17 C18 C23 5.3(4)
Ir1 C17 C18 C23 127.2(3)
C16 C17 C18 Ir1 57.69(17)
C22 C17 C18 Ir1 -121.9(2)
C15 C14 C18 C17 -3.0(3)
C19 C14 C18 C17 -176.2(2)
Ir1 C14 C18 C17 59.49(17)
C15 C14 C18 C23 173.1(2)
C19 C14 C18 C23 -0.1(4)
Ir1 C14 C18 C23 -124.4(2)
C15 C14 C18 Ir1 -62.53(16)
C19 C14 C18 Ir1 124.3(2)
C1 Ir1 C18 C17 -107.4(3)
N1 Ir1 C18 C17 154.49(14)
C15 Ir1 C18 C17 -80.48(15)
C14 Ir1 C18 C17 -119.4(2)
C16 Ir1 C18 C17 -36.55(14)
Cl1 Ir1 C18 C17 62.56(14)
C1 Ir1 C18 C14 12.0(3)
N1 Ir1 C18 C14 -86.16(15)
C15 Ir1 C18 C14 38.87(14)
C16 Ir1 C18 C14 82.80(15)
C17 Ir1 C18 C14 119.4(2)
Cl1 Ir1 C18 C14 -178.09(12)
C1 Ir1 C18 C23 129.3(3)
N1 Ir1 C18 C23 31.1(2)
C15 Ir1 C18 C23 156.1(3)
C14 Ir1 C18 C23 117.3(3)
C16 Ir1 C18 C23 -159.9(3)
C17 Ir1 C18 C23 -123.4(3)
Cl1 Ir1 C18 C23 -60.8(2)
C5 C4 C24 F3 5.9(4)
C3 C4 C24 F3 -173.7(2)
C5 C4 C24 F2 -116.1(3)
C3 C4 C24 F2 64.3(3)
C5 C4 C24 F1 126.5(2)
C3 C4 C24 F1 -53.0(3)
